data_4100390
loop_
_publ_author_name
' Michael S. Sherburn '
'Alan D. Payne '
' Anthony C. Willis '

_publ_section_title
;
Practical Synthesis and Diels-Alder Chemistry of [4]Dendralene
;
_journal_name_full 'Journal of the American Chemical Society'
_journal_year 2005
_chemical_formula_moiety ' C23 H25 N3 O6'
_chemical_formula_sum 'C23 H25 N3 O6'
_chemical_formula_weight 439.47
_space_group_IT_number 33
_symmetry_cell_setting orthorhombic
_symmetry_space_group_name_Hall 'P 2c -2n'
_symmetry_space_group_name_H-M 'P n a 21'
_cell_angle_alpha 90
_cell_angle_beta 90
_cell_angle_gamma 90
_cell_formula_units_Z 4
_cell_length_a 9.9338(2)
_cell_length_b 26.1144(4)
_cell_length_c 7.9396(1)
_cell_measurement_temperature 200
_cell_volume 2059.65(6)
_exptl_crystal_density_diffrn 1.417
_cod_depositor_comments
;
The following automatic conversions were performed:
'_symmetry_cell_setting' value 'Orthorhombic' changed to 'orthorhombic'
according to '/home/saulius/struct/CIF-dictionaries/cif_core.dic'
dictionary named 'cif_core.dic' version 2.4.1 from 2010-06-29.

Automatic conversion script
Id: cif_fix_enum 1527 2010-12-29 10:47:43Z saulius 
;
_cod_original_formula_sum ' C23 H25 N3 O6'
_cod_database_code 4100390

loop_
_symmetry_equiv_pos_as_xyz
x,y,z
-x+1/2,y+1/2,z+1/2
x+1/2,-y+1/2,z
-x,-y,z+1/2

loop_
_atom_site_label
_atom_site_type_symbol
_atom_site_fract_x
_atom_site_fract_y
_atom_site_fract_z
_atom_site_U_iso_or_equiv
_atom_site_occupancy
_atom_site_adp_type
_atom_site_refinement_flags_posn
_atom_site_refinement_flags_adp
_atom_site_refinement_flags_occupancy
_atom_site_disorder_assembly
_atom_site_disorder_group
_atom_site_attached_hydrogens
O24 O -0.06405(19) 0.57245(6) -0.0135(2) 0.0461 1.0000 Uani . . . . . .
O26 O -0.07729(15) 0.71420(5) 0.3149(2) 0.0378 1.0000 Uani . . . . . .
O27 O 0.32821(19) 0.66302(6) 0.1440(2) 0.0457 1.0000 Uani . . . . . .
O29 O 0.55400(17) 0.70970(7) 0.6128(3) 0.0554 1.0000 Uani . . . . . .
O30 O 0.38613(19) 0.43575(6) 0.5855(2) 0.0502 1.0000 Uani . . . . . .
O32 O 0.2865(2) 0.50025(7) 0.0689(2) 0.0501 1.0000 Uani . . . . . .
N2 N -0.07445(17) 0.64985(6) 0.1212(2) 0.0309 1.0000 Uani . . . . . .
N9 N 0.46890(17) 0.67883(6) 0.3653(3) 0.0327 1.0000 Uani . . . . . .
N18 N 0.34328(17) 0.45800(6) 0.3108(3) 0.0325 1.0000 Uani . . . . . .
C1 C -0.0685(2) 0.59675(8) 0.1159(3) 0.0316 1.0000 Uani . . . . . .
C3 C -0.07437(19) 0.66912(8) 0.2827(3) 0.0284 1.0000 Uani . . . . . .
C4 C -0.07564(19) 0.62488(7) 0.4054(3) 0.0287 1.0000 Uani . . . . . .
C5 C 0.03233(19) 0.62708(7) 0.5420(3) 0.0290 1.0000 Uani . . . . . .
C6 C 0.18061(18) 0.61844(7) 0.4837(2) 0.0239 1.0000 Uani . . . . . .
C7 C 0.2383(2) 0.67264(7) 0.4290(2) 0.0245 1.0000 Uani . . . . . .
C8 C 0.3450(2) 0.67016(7) 0.2927(3) 0.0283 1.0000 Uani . . . . . .
C10 C 0.4584(2) 0.69780(7) 0.5264(3) 0.0332 1.0000 Uani . . . . . .
C11 C 0.3102(2) 0.70275(7) 0.5704(3) 0.0289 1.0000 Uani . . . . . .
C12 C 0.2827(3) 0.68647(8) 0.7508(3) 0.0364 1.0000 Uani . . . . . .
C13 C 0.2926(2) 0.62940(8) 0.7639(3) 0.0332 1.0000 Uani . . . . . .
C14 C 0.2535(2) 0.59853(7) 0.6399(3) 0.0279 1.0000 Uani . . . . . .
C15 C 0.2717(2) 0.54165(7) 0.6509(3) 0.0325 1.0000 Uani . . . . . .
C16 C 0.3612(2) 0.52535(7) 0.5051(3) 0.0300 1.0000 Uani . . . . . .
C17 C 0.3659(2) 0.46796(8) 0.4798(3) 0.0336 1.0000 Uani . . . . . .
C19 C 0.3120(2) 0.50126(8) 0.2173(3) 0.0330 1.0000 Uani . . . . . .
C20 C 0.3177(2) 0.54743(7) 0.3332(3) 0.0273 1.0000 Uani . . . . . .
C21 C 0.18358(19) 0.57832(7) 0.3351(2) 0.0237 1.0000 Uani . . . . . .
C22 C 0.05695(19) 0.54425(7) 0.3311(3) 0.0293 1.0000 Uani . . . . . .
C23 C -0.0683(2) 0.57663(7) 0.2945(3) 0.0305 1.0000 Uani . . . . . .
C25 C -0.0778(3) 0.68255(10) -0.0262(3) 0.0497 1.0000 Uani . . . . . .
C28 C 0.5917(2) 0.68076(10) 0.2659(4) 0.0536 1.0000 Uani . . . . . .
C31 C 0.3419(2) 0.40633(8) 0.2412(3) 0.0434 1.0000 Uani . . . . . .
H41 H -0.16525(19) 0.62486(7) 0.4628(3) 0.0350 1.0000 Uiso R . . . . .
H51 H 0.02742(19) 0.66164(7) 0.5959(3) 0.0363 1.0000 Uiso R . . . . .
H52 H 0.01058(19) 0.60015(7) 0.6273(3) 0.0363 1.0000 Uiso R . . . . .
H71 H 0.1618(2) 0.69392(7) 0.3864(2) 0.0321 1.0000 Uiso R . . . . .
H111 H 0.2846(2) 0.73962(7) 0.5592(3) 0.0350 1.0000 Uiso R . . . . .
H121 H 0.3506(3) 0.70260(8) 0.8272(3) 0.0456 1.0000 Uiso R . . . . .
H122 H 0.1902(3) 0.69771(8) 0.7844(3) 0.0456 1.0000 Uiso R . . . . .
H131 H 0.3323(2) 0.61401(8) 0.8680(3) 0.0403 1.0000 Uiso R . . . . .
H151 H 0.3153(2) 0.53247(7) 0.7603(3) 0.0415 1.0000 Uiso R . . . . .
H152 H 0.1823(2) 0.52420(7) 0.6424(3) 0.0415 1.0000 Uiso R . . . . .
H161 H 0.4547(2) 0.53745(7) 0.5291(3) 0.0369 1.0000 Uiso R . . . . .
H201 H 0.3908(2) 0.57061(7) 0.2922(3) 0.0332 1.0000 Uiso R . . . . .
H211 H 0.18223(19) 0.59871(7) 0.2285(2) 0.0296 1.0000 Uiso R . . . . .
H221 H 0.04615(19) 0.52696(7) 0.4427(3) 0.0353 1.0000 Uiso R . . . . .
H222 H 0.06735(19) 0.51783(7) 0.2409(3) 0.0353 1.0000 Uiso R . . . . .
H231 H -0.1507(2) 0.55538(7) 0.3132(3) 0.0372 1.0000 Uiso R . . . . .
H251 H -0.0482(3) 0.66262(10) -0.1272(3) 0.0638 1.0000 Uiso R . . . . .
H252 H -0.1716(3) 0.69534(10) -0.0444(3) 0.0638 1.0000 Uiso R . . . . .
H253 H -0.0160(3) 0.71230(10) -0.0091(3) 0.0638 1.0000 Uiso R . . . . .
H281 H 0.6664(2) 0.69510(10) 0.3360(4) 0.0626 1.0000 Uiso R . . . . .
H282 H 0.5774(2) 0.70308(10) 0.1652(4) 0.0626 1.0000 Uiso R . . . . .
H283 H 0.6162(2) 0.64544(10) 0.2281(4) 0.0626 1.0000 Uiso R . . . . .
H311 H 0.4037(2) 0.38395(8) 0.3080(3) 0.0554 1.0000 Uiso R . . . . .
H312 H 0.3726(2) 0.40728(8) 0.1213(3) 0.0554 1.0000 Uiso R . . . . .
H313 H 0.2484(2) 0.39220(8) 0.2465(3) 0.0554 1.0000 Uiso R . . . . .

loop_
_atom_site_aniso_label
_atom_site_aniso_U_11
_atom_site_aniso_U_22
_atom_site_aniso_U_33
_atom_site_aniso_U_23
_atom_site_aniso_U_13
_atom_site_aniso_U_12
O24 0.0588(11) 0.0386(9) 0.0409(10) -0.0161(8) -0.0115(9) 0.0078(8)
O26 0.0420(8) 0.0242(6) 0.0473(10) -0.0081(7) -0.0010(8) 0.0034(6)
O27 0.0644(10) 0.0465(9) 0.0261(8) 0.0003(8) 0.0100(8) -0.0201(8)
O29 0.0452(10) 0.0629(11) 0.0582(13) 0.0163(10) -0.0232(10) -0.0190(8)
O30 0.0688(12) 0.0338(8) 0.0480(11) 0.0100(8) -0.0125(9) 0.0100(8)
O32 0.0674(12) 0.0542(10) 0.0286(9) -0.0099(8) -0.0023(8) 0.0185(9)
N2 0.0339(8) 0.0266(8) 0.0322(10) -0.0007(7) 0.0020(8) 0.0010(6)
N9 0.0277(8) 0.0244(7) 0.0459(11) 0.0023(7) 0.0058(8) -0.0009(6)
N18 0.0314(9) 0.0268(8) 0.0392(10) -0.0055(8) -0.0008(8) 0.0017(6)
C1 0.0278(9) 0.0290(9) 0.0381(12) -0.0058(9) -0.0043(9) 0.0004(7)
C3 0.0205(8) 0.0279(9) 0.0367(11) -0.0041(9) 0.0024(8) -0.0005(7)
C4 0.0243(9) 0.0292(9) 0.0327(11) -0.0021(8) 0.0055(8) -0.0018(8)
C5 0.0301(9) 0.0299(9) 0.0271(10) -0.0007(8) 0.0054(8) -0.0034(8)
C6 0.0275(8) 0.0220(8) 0.0222(8) -0.0005(7) 0.0012(8) -0.0024(7)
C7 0.0268(9) 0.0211(8) 0.0255(9) 0.0015(7) -0.0010(7) -0.0012(7)
C8 0.0353(10) 0.0200(8) 0.0294(11) 0.0018(8) 0.0047(8) -0.0055(7)
C10 0.0327(10) 0.0249(8) 0.0421(12) 0.0082(9) -0.0087(9) -0.0049(8)
C11 0.0362(10) 0.0204(8) 0.0302(10) -0.0014(8) -0.0010(8) -0.0025(7)
C12 0.0503(13) 0.0347(11) 0.0242(10) -0.0055(8) -0.0006(10) -0.0053(9)
C13 0.0446(11) 0.0335(10) 0.0213(9) 0.0008(8) 0.0001(9) -0.0040(9)
C14 0.0341(10) 0.0278(9) 0.0217(8) 0.0013(9) 0.0017(8) -0.0025(7)
C15 0.0428(11) 0.0281(9) 0.0267(9) 0.0069(9) -0.0051(10) -0.0038(8)
C16 0.0324(10) 0.0242(9) 0.0335(11) 0.0038(9) -0.0084(8) -0.0007(7)
C17 0.0310(10) 0.0263(9) 0.0436(13) 0.0018(9) -0.0061(10) 0.0042(8)
C19 0.0305(10) 0.0337(10) 0.0347(12) -0.0035(9) 0.0021(9) 0.0065(8)
C20 0.0283(9) 0.0271(8) 0.0265(10) 0.0028(8) 0.0011(8) 0.0002(7)
C21 0.0270(9) 0.0226(8) 0.0216(9) 0.0008(7) -0.0014(7) -0.0010(7)
C22 0.0323(10) 0.0203(8) 0.0351(11) -0.0004(8) -0.0025(9) -0.0029(7)
C23 0.0260(9) 0.0237(9) 0.0418(12) -0.0047(9) -0.0014(9) -0.0045(7)
C25 0.0700(18) 0.0445(13) 0.0346(13) 0.0062(11) 0.0011(13) -0.0013(12)
C28 0.0350(11) 0.0436(13) 0.082(2) -0.0016(14) 0.0223(14) -0.0004(9)
C31 0.0444(12) 0.0302(10) 0.0557(16) -0.0111(11) 0.0013(12) 0.0011(9)

loop_
_geom_bond_atom_site_label_1
_geom_bond_site_symmetry_1
_geom_bond_atom_site_label_2
_geom_bond_site_symmetry_2
_geom_bond_distance
_geom_bond_publ_flag
O24 . C1 . 1.208(3) yes
O26 . C3 . 1.205(2) yes
O27 . C8 . 1.207(3) yes
O29 . C10 . 1.212(3) yes
O30 . C17 . 1.206(3) yes
O32 . C19 . 1.206(3) yes
N2 . C1 . 1.389(2) yes
N2 . C3 . 1.377(3) yes
N2 . C25 . 1.449(3) yes
N9 . C8 . 1.378(3) yes
N9 . C10 . 1.375(3) yes
N9 . C28 . 1.454(3) yes
N18 . C17 . 1.385(3) yes
N18 . C19 . 1.387(3) yes
N18 . C31 . 1.458(3) yes
C1 . C23 . 1.512(3) yes
C3 . C4 . 1.511(3) yes
C4 . C5 . 1.527(3) yes
C4 . C23 . 1.539(3) yes
C4 . H41 . 1.000 no
C5 . C6 . 1.560(3) yes
C5 . H51 . 1.000 no
C5 . H52 . 1.000 no
C6 . C7 . 1.587(2) yes
C6 . C14 . 1.527(3) yes
C6 . C21 . 1.578(3) yes
C7 . C8 . 1.516(3) yes
C7 . C11 . 1.546(3) yes
C7 . H71 . 1.000 no
C10 . C11 . 1.518(3) yes
C11 . C12 . 1.519(3) yes
C11 . H111 . 1.000 no
C12 . C13 . 1.497(3) yes
C12 . H121 . 1.000 no
C12 . H122 . 1.000 no
C13 . C14 . 1.330(3) yes
C13 . H131 . 1.000 no
C14 . C15 . 1.499(3) yes
C15 . C16 . 1.520(3) yes
C15 . H151 . 1.000 no
C15 . H152 . 1.000 no
C16 . C17 . 1.513(3) yes
C16 . C20 . 1.543(3) yes
C16 . H161 . 1.000 no
C19 . C20 . 1.518(3) yes
C20 . C21 . 1.558(3) yes
C20 . H201 . 1.000 no
C21 . C22 . 1.541(3) yes
C21 . H211 . 1.000 no
C22 . C23 . 1.533(3) yes
C22 . H221 . 1.000 no
C22 . H222 . 1.000 no
C23 . H231 . 1.000 no
C25 . H251 . 1.000 no
C25 . H252 . 1.000 no
C25 . H253 . 1.000 no
C28 . H281 . 1.000 no
C28 . H282 . 1.000 no
C28 . H283 . 1.000 no
C31 . H311 . 1.000 no
C31 . H312 . 1.000 no
C31 . H313 . 1.000 no
